data_4104956
loop_
_publ_author_name
'Kazuo Komano'
'Satoshi Shimamura'
'Yutaro Norizuki'
'Donglin Zhao'
'Chizuko Kabuto'
'Itaru Sato'
'Masahiro Hirama'

_publ_section_title
;
 Total Synthesis and Structure Revision of the (-)-Maduropeptin
 Chromophore
;
_journal_name_full 'Journal of the American Chemical Society'
_journal_page_first 12072
_journal_page_last 12073
_journal_paper_doi 10.1021/ja905397p
_journal_volume 131
_journal_year 2009
_chemical_absolute_configuration syn
_chemical_formula_moiety 'C38 H40 Cl N O11 '
_chemical_formula_sum 'C38 H40 Cl N O11'
_chemical_formula_weight 722.19
_space_group_IT_number 19
_symmetry_cell_setting orthorhombic
_symmetry_Int_Tables_number 19
_symmetry_space_group_name_Hall 'P 2ac 2ab'
_symmetry_space_group_name_H-M 'P 21 21 21'
_cell_angle_alpha 90.0000
_cell_angle_beta 90.0000
_cell_angle_gamma 90.0000
_cell_formula_units_Z 4
_cell_length_a 8.817(3)
_cell_length_b 17.774(6)
_cell_length_c 22.892(8)
_cell_measurement_reflns_used 12831
_cell_measurement_temperature 173.1
_cell_measurement_theta_max 27.5
_cell_measurement_theta_min 3.1
_cell_volume 3587(2)
_computing_cell_refinement CrystalClear
_computing_data_collection CrystalClear
_computing_data_reduction CrystalStructure
_computing_publication_material 'CrystalStructure 3.8'
_computing_structure_refinement CRYSTALS
_computing_structure_solution SIR92
_diffrn_detector_area_resol_mean 7.31
_diffrn_measured_fraction_theta_full 0.988
_diffrn_measured_fraction_theta_max 0.988
_diffrn_measurement_device_type 'Rigaku Saturn'
_diffrn_measurement_method \w
_diffrn_radiation_type 'Mo K\a'
_diffrn_radiation_wavelength 0.71070
_diffrn_reflns_av_R_equivalents 0.091
_diffrn_reflns_limit_h_max 11
_diffrn_reflns_limit_h_min -11
_diffrn_reflns_limit_k_max 22
_diffrn_reflns_limit_k_min -22
_diffrn_reflns_limit_l_max 29
_diffrn_reflns_limit_l_min -29
_diffrn_reflns_number 55487
_diffrn_reflns_theta_full 27.41
_diffrn_reflns_theta_max 27.41
_exptl_absorpt_coefficient_mu 0.169
_exptl_absorpt_correction_T_max 0.983
_exptl_absorpt_correction_T_min 0.699
_exptl_absorpt_correction_type multi-scan
_exptl_absorpt_process_details 'Jacobson, R. (1998) Private communication'
_exptl_crystal_colour yellow
_exptl_crystal_density_diffrn 1.337
_exptl_crystal_description needle
_exptl_crystal_F_000 1520.00
_exptl_crystal_size_max 0.30
_exptl_crystal_size_mid 0.10
_exptl_crystal_size_min 0.10
_refine_diff_density_max 0.77
_refine_diff_density_min -0.80
_refine_ls_abs_structure_details 'Flack, H. D. (1983), Acta Cryst. A39, 876-881.  3514 Friedel Pairs'
_refine_ls_abs_structure_Flack -0.00(9)
_refine_ls_extinction_coef 79(78)
_refine_ls_extinction_method 'Larson (1970) Crystallographic Computing eq. 22'
_refine_ls_goodness_of_fit_ref 0.901
_refine_ls_hydrogen_treatment refall
_refine_ls_number_parameters 502
_refine_ls_number_reflns 8044
_refine_ls_R_factor_gt 0.0564
_refine_ls_shift/su_max 0.0196
_refine_ls_structure_factor_coef Fsqd
_refine_ls_weighting_details 'w = 1/[1.0000\s(Fo^2^)]/(4Fo^2^)'
_refine_ls_weighting_scheme calc
_refine_ls_wR_factor_ref 0.0762
_reflns_number_gt 3218
_reflns_number_total 8044
_reflns_threshold_expression F^2^>2.0\s(F^2^)
_cod_data_source_file ja905397p_si_001.cif
_cod_data_source_block '_komano070227'
_cod_original_cell_volume 3588(2)
_cod_original_formula_sum 'C38 H40 Cl N O11 '
_cod_database_code 4104956

loop_
_symmetry_equiv_pos_site_id
_symmetry_equiv_pos_as_xyz
1 +X,+Y,+Z
2 1/2+X,1/2-Y,-Z
3 -X,1/2+Y,1/2-Z
4 1/2-X,-Y,1/2+Z

loop_
_atom_site_label
_atom_site_type_symbol
_atom_site_fract_x
_atom_site_fract_y
_atom_site_fract_z
_atom_site_U_iso_or_equiv
_atom_site_adp_type
_atom_site_occupancy
_atom_site_symmetry_multiplicity
_atom_site_calc_flag
_atom_site_refinement_flags
Cl(1) Cl 0.18794(13) 0.23929(6) 0.37990(5) 0.0444(3) Uani 1.00 1 d .
O(1) O 0.3836(3) 0.54101(16) 0.44877(12) 0.0407(9) Uani 1.00 1 d .
O(2) O 0.4392(3) 0.49485(16) 0.53757(12) 0.0446(9) Uani 1.00 1 d .
O(3) O 0.0633(3) 0.50168(16) 0.26923(12) 0.0380(8) Uani 1.00 1 d .
O(4) O 0.6675(4) 0.82159(18) 0.58580(15) 0.0590(11) Uani 1.00 1 d .
O(5) O 0.1919(3) 0.30638(15) 0.26510(12) 0.0343(8) Uani 1.00 1 d .
O(6) O 0.6266(3) 0.4655(2) 0.40444(15) 0.0591(11) Uani 1.00 1 d .
O(7) O -0.1627(3) 0.46133(18) 0.23101(13) 0.0469(9) Uani 1.00 1 d .
O(8) O 0.6667(3) 0.25537(17) 0.44988(12) 0.0422(9) Uani 1.00 1 d .
O(9) O 0.3656(3) 0.07149(16) 0.39582(15) 0.0530(10) Uani 1.00 1 d .
O(10) O 0.4083(3) 0.29030(19) 0.18203(12) 0.0522(10) Uani 1.00 1 d .
O(11) O 0.5106(4) -0.03040(19) 0.42778(17) 0.0629(12) Uani 1.00 1 d .
N(1) N 0.4534(4) 0.29548(19) 0.49797(15) 0.0381(10) Uani 1.00 1 d .
C(1) C 0.3625(5) 0.4606(2) 0.44252(19) 0.0374(13) Uani 1.00 1 d .
C(2) C 0.2119(4) 0.4431(2) 0.42031(19) 0.0352(13) Uani 1.00 1 d .
C(3) C 0.1082(5) 0.4255(2) 0.3890(2) 0.0371(13) Uani 1.00 1 d .
C(4) C 0.0104(5) 0.4036(2) 0.3417(2) 0.0367(13) Uani 1.00 1 d .
C(5) C 0.0578(4) 0.4221(2) 0.27957(17) 0.0320(12) Uani 1.00 1 d .
C(6) C 0.2116(5) 0.3882(2) 0.26040(19) 0.0373(13) Uani 1.00 1 d .
C(7) C 0.3359(5) 0.4144(2) 0.2979(2) 0.0377(13) Uani 1.00 1 d .
C(8) C 0.4233(5) 0.4286(2) 0.33597(19) 0.0338(12) Uani 1.00 1 d .
C(9) C 0.4873(5) 0.4299(2) 0.3960(2) 0.0454(15) Uani 1.00 1 d .
C(10) C -0.0822(5) 0.3937(2) 0.2438(2) 0.0400(13) Uani 1.00 1 d .
C(11) C -0.1791(5) 0.3446(2) 0.2846(2) 0.0485(14) Uani 1.00 1 d .
C(12) C -0.1181(5) 0.3632(2) 0.3443(2) 0.0413(14) Uani 1.00 1 d .
C(13) C -0.0526(5) 0.5206(2) 0.22575(18) 0.0426(14) Uani 1.00 1 d .
C(14) C 0.0145(5) 0.5223(3) 0.1663(2) 0.0627(18) Uani 1.00 1 d .
C(15) C -0.1280(6) 0.5938(2) 0.2423(2) 0.0602(17) Uani 1.00 1 d .
C(16) C 0.3922(5) 0.4296(2) 0.50636(18) 0.0363(13) Uani 1.00 1 d .
C(17) C 0.5124(5) 0.3693(2) 0.51444(19) 0.0378(13) Uani 1.00 1 d .
C(18) C 0.5354(5) 0.2437(2) 0.46774(18) 0.0363(12) Uani 1.00 1 d .
C(19) C 0.4546(5) 0.1684(2) 0.4585(2) 0.0389(13) Uani 1.00 1 d .
C(20) C 0.4774(5) 0.1326(2) 0.39854(19) 0.0394(13) Uani 1.00 1 d .
C(21) C 0.4611(4) 0.1805(2) 0.34349(19) 0.0357(13) Uani 1.00 1 d .
C(22) C 0.5670(5) 0.1714(2) 0.2997(2) 0.0422(14) Uani 1.00 1 d .
C(23) C 0.5541(5) 0.2054(2) 0.2452(2) 0.0501(15) Uani 1.00 1 d .
C(24) C 0.4321(4) 0.2532(2) 0.2333(2) 0.0394(13) Uani 1.00 1 d .
C(25) C 0.3219(4) 0.2634(2) 0.27602(18) 0.0343(11) Uani 1.00 1 d .
C(26) C 0.3350(4) 0.2271(2) 0.33065(18) 0.0344(12) Uani 1.00 1 d .
C(27) C 0.5248(6) 0.2841(3) 0.1382(2) 0.071(2) Uani 1.00 1 d .
C(28) C 0.6532(6) 0.5282(3) 0.3674(2) 0.076(2) Uani 1.00 1 d .
C(29) C 0.3663(5) 0.5566(2) 0.50937(19) 0.0419(14) Uani 1.00 1 d .
C(30) C 0.4269(6) -0.0000(2) 0.3816(2) 0.0543(16) Uani 1.00 1 d .
C(31) C 0.4170(6) -0.0487(3) 0.4772(2) 0.086(2) Uani 1.00 1 d .
C(32) C 0.4408(5) 0.6278(2) 0.52812(19) 0.0350(12) Uani 1.00 1 d .
C(33) C 0.5686(5) 0.6574(2) 0.5002(2) 0.0491(15) Uani 1.00 1 d .
C(34) C 0.6401(6) 0.7208(2) 0.5208(2) 0.0523(16) Uani 1.00 1 d .
C(35) C 0.5836(5) 0.7595(2) 0.5693(2) 0.0506(15) Uani 1.00 1 d .
C(36) C 0.4566(5) 0.7317(2) 0.5984(2) 0.0452(14) Uani 1.00 1 d .
C(37) C 0.3856(5) 0.6671(2) 0.57702(19) 0.0427(14) Uani 1.00 1 d .
C(38) C 0.6142(6) 0.8648(2) 0.6343(2) 0.0651(18) Uani 1.00 1 d .
H(1) H -0.1651 0.3485 0.3801 0.050 Uiso 1.00 1 c R
H(2) H -0.2882 0.3588 0.2816 0.058 Uiso 1.00 1 c R
H(3) H -0.1678 0.2902 0.2760 0.058 Uiso 1.00 1 c R
H(4) H -0.0495 0.3661 0.2077 0.048 Uiso 1.00 1 c R
H(5) H 0.0505 0.5738 0.1586 0.075 Uiso 1.00 1 c R
H(6) H -0.0613 0.5082 0.1366 0.076 Uiso 1.00 1 c R
H(7) H 0.1010 0.4873 0.1646 0.076 Uiso 1.00 1 c R
H(8) H -0.2173 0.5842 0.2671 0.073 Uiso 1.00 1 c R
H(9) H -0.1601 0.6203 0.2067 0.073 Uiso 1.00 1 c R
H(10) H -0.0546 0.6251 0.2639 0.073 Uiso 1.00 1 c R
H(11) H 0.2350 0.4026 0.2190 0.045 Uiso 1.00 1 c R
H(12) H 0.6547 0.1414 0.3073 0.051 Uiso 1.00 1 c R
H(13) H 0.6262 0.1940 0.2153 0.060 Uiso 1.00 1 c R
H(14) H 0.5962 0.3264 0.1420 0.086 Uiso 1.00 1 c R
H(15) H 0.4757 0.2861 0.0996 0.086 Uiso 1.00 1 c R
H(16) H 0.5805 0.2364 0.1422 0.086 Uiso 1.00 1 c R
H(17) H 0.5814 0.1094 0.3978 0.047 Uiso 1.00 1 c R
H(18) H 0.3426 -0.0348 0.3713 0.065 Uiso 1.00 1 c R
H(19) H 0.4940 0.0052 0.3469 0.065 Uiso 1.00 1 c R
H(20) H 0.4105 -0.0039 0.5023 0.103 Uiso 1.00 1 c R
H(21) H 0.4628 -0.0904 0.4994 0.103 Uiso 1.00 1 c R
H(22) H 0.3144 -0.0631 0.4643 0.103 Uiso 1.00 1 c R
H(23) H 0.4890 0.1324 0.4890 0.047 Uiso 1.00 1 c R
H(24) H 0.3438 0.1765 0.4645 0.047 Uiso 1.00 1 c R
H(25) H 0.3601 0.2824 0.5081 0.046 Uiso 1.00 1 c R
H(26) H 0.5403 0.3683 0.5565 0.045 Uiso 1.00 1 c R
H(27) H 0.6050 0.3829 0.4919 0.045 Uiso 1.00 1 c R
H(28) H 0.2933 0.4114 0.5231 0.044 Uiso 1.00 1 c R
H(29) H 0.7041 0.5104 0.3318 0.092 Uiso 1.00 1 c R
H(30) H 0.7191 0.5647 0.3875 0.092 Uiso 1.00 1 c R
H(31) H 0.5564 0.5525 0.3570 0.092 Uiso 1.00 1 c R
H(32) H 0.6097 0.6328 0.4668 0.059 Uiso 1.00 1 c R
H(33) H 0.7307 0.7378 0.5020 0.063 Uiso 1.00 1 c R
H(34) H 0.4199 0.7561 0.6327 0.054 Uiso 1.00 1 c R
H(35) H 0.2960 0.6499 0.5963 0.051 Uiso 1.00 1 c R
H(36) H 0.5479 0.9056 0.6204 0.078 Uiso 1.00 1 c R
H(37) H 0.7024 0.8863 0.6548 0.078 Uiso 1.00 1 c R
H(38) H 0.5570 0.8322 0.6612 0.078 Uiso 1.00 1 c R
H(39) H 0.2556 0.5580 0.5202 0.050 Uiso 1.00 1 c R
H(40) H 0.5045 0.3756 0.4059 0.054 Uiso 1.00 1 c R

loop_
_atom_site_aniso_label
_atom_site_aniso_U_11
_atom_site_aniso_U_22
_atom_site_aniso_U_33
_atom_site_aniso_U_12
_atom_site_aniso_U_13
_atom_site_aniso_U_23
Cl(1) 0.0355(6) 0.0470(7) 0.0508(6) 0.0063(5) 0.0063(5) 0.0071(5)
O(1) 0.047(2) 0.0366(18) 0.0383(18) 0.0004(16) -0.0040(15) -0.0014(14)
O(2) 0.061(2) 0.0332(17) 0.0396(17) 0.0047(16) -0.0097(16) -0.0052(15)
O(3) 0.0394(18) 0.0370(17) 0.0377(16) 0.0063(15) -0.0088(15) 0.0017(14)
O(4) 0.057(2) 0.043(2) 0.077(2) -0.0114(18) 0.000(2) -0.0148(18)
O(5) 0.0249(15) 0.0332(16) 0.0449(17) 0.0001(14) -0.0052(14) -0.0012(13)
O(6) 0.0296(19) 0.078(2) 0.070(2) -0.0064(19) 0.0010(18) -0.017(2)
O(7) 0.0357(19) 0.054(2) 0.0509(19) 0.0069(17) -0.0084(16) 0.0049(16)
O(8) 0.0289(16) 0.0460(19) 0.0519(18) -0.0097(16) 0.0023(15) -0.0082(15)
O(9) 0.048(2) 0.0277(17) 0.084(2) -0.0018(16) -0.0186(19) -0.0013(17)
O(10) 0.052(2) 0.073(2) 0.0322(17) 0.0157(19) 0.0067(16) 0.0008(17)
O(11) 0.048(2) 0.048(2) 0.093(2) 0.0017(19) -0.014(2) 0.016(2)
N(1) 0.027(2) 0.031(2) 0.056(2) -0.0012(17) -0.0076(19) -0.0088(18)
C(1) 0.035(2) 0.029(2) 0.048(2) -0.001(2) -0.003(2) -0.000(2)
C(2) 0.022(2) 0.043(2) 0.041(2) 0.004(2) -0.001(2) 0.002(2)
C(3) 0.028(2) 0.038(2) 0.045(2) 0.005(2) 0.004(2) 0.007(2)
C(4) 0.033(2) 0.037(2) 0.040(2) 0.003(2) -0.001(2) 0.000(2)
C(5) 0.030(2) 0.036(2) 0.030(2) 0.003(2) -0.006(2) 0.0002(19)
C(6) 0.036(2) 0.040(2) 0.036(2) 0.003(2) -0.004(2) -0.000(2)
C(7) 0.032(2) 0.041(2) 0.040(2) -0.004(2) 0.002(2) 0.000(2)
C(8) 0.031(2) 0.034(2) 0.036(2) -0.000(2) 0.006(2) -0.003(2)
C(9) 0.028(2) 0.050(3) 0.058(3) -0.003(2) -0.002(2) -0.006(2)
C(10) 0.029(2) 0.042(2) 0.050(2) 0.002(2) -0.008(2) -0.007(2)
C(11) 0.029(2) 0.050(3) 0.067(3) -0.010(2) -0.007(2) 0.004(2)
C(12) 0.032(2) 0.045(2) 0.047(2) -0.000(2) 0.004(2) 0.006(2)
C(13) 0.045(2) 0.051(3) 0.032(2) 0.008(2) -0.008(2) 0.007(2)
C(14) 0.053(3) 0.086(4) 0.049(3) 0.000(3) -0.010(2) 0.011(3)
C(15) 0.048(3) 0.062(3) 0.071(3) 0.011(2) -0.007(3) 0.003(2)
C(16) 0.037(2) 0.035(2) 0.037(2) -0.002(2) -0.006(2) 0.002(2)
C(17) 0.038(2) 0.034(2) 0.042(2) -0.000(2) -0.014(2) 0.001(2)
C(18) 0.036(2) 0.035(2) 0.038(2) 0.001(2) -0.010(2) -0.001(2)
C(19) 0.031(2) 0.027(2) 0.059(2) -0.003(2) -0.001(2) 0.004(2)
C(20) 0.029(2) 0.032(2) 0.057(2) 0.005(2) -0.012(2) -0.008(2)
C(21) 0.029(2) 0.034(2) 0.044(2) 0.003(2) -0.005(2) -0.005(2)
C(22) 0.030(2) 0.042(2) 0.055(3) 0.009(2) -0.006(2) -0.008(2)
C(23) 0.035(2) 0.055(3) 0.060(3) 0.001(2) 0.005(2) -0.016(2)
C(24) 0.026(2) 0.041(2) 0.051(2) 0.004(2) -0.000(2) -0.011(2)
C(25) 0.023(2) 0.037(2) 0.044(2) 0.004(2) -0.006(2) -0.006(2)
C(26) 0.024(2) 0.034(2) 0.045(2) -0.003(2) -0.001(2) -0.005(2)
C(27) 0.069(4) 0.097(4) 0.048(3) 0.025(3) 0.025(3) 0.011(3)
C(28) 0.069(4) 0.090(4) 0.070(3) -0.039(3) 0.018(3) -0.014(3)
C(29) 0.045(3) 0.031(2) 0.049(3) 0.010(2) 0.001(2) 0.003(2)
C(30) 0.078(3) 0.025(2) 0.060(3) 0.007(2) -0.025(3) -0.002(2)
C(31) 0.071(4) 0.076(4) 0.109(5) -0.012(3) -0.004(4) 0.025(4)
C(32) 0.038(2) 0.029(2) 0.038(2) 0.004(2) -0.003(2) -0.002(2)
C(33) 0.061(3) 0.038(2) 0.048(2) 0.001(2) 0.014(2) -0.004(2)
C(34) 0.052(3) 0.045(3) 0.060(3) 0.000(2) 0.014(2) -0.000(2)
C(35) 0.047(3) 0.041(3) 0.063(3) -0.000(2) -0.003(2) 0.004(2)
C(36) 0.045(2) 0.044(2) 0.046(2) 0.004(2) -0.006(2) -0.004(2)
C(37) 0.038(2) 0.042(2) 0.048(2) 0.006(2) 0.004(2) -0.002(2)
C(38) 0.075(4) 0.058(3) 0.063(3) 0.022(3) -0.011(3) -0.012(2)

loop_
_atom_type_symbol
_atom_type_description
_atom_type_scat_dispersion_real
_atom_type_scat_dispersion_imag
_atom_type_scat_source
C C 0.003 0.002
;
International Tables for Crystallography
(1992, Vol. C, Tables 4.2.6.8 and 6.1.1.4)
;
H H 0.000 0.000
;
International Tables for Crystallography
(1992, Vol. C, Table 6.1.1.4)
;
N N 0.006 0.003
;
International Tables for Crystallography
(1992, Vol. C, Tables 4.2.6.8 and 6.1.1.4)
;
O O 0.011 0.006
;
International Tables for Crystallography
(1992, Vol. C, Tables 4.2.6.8 and 6.1.1.4)
;
Cl Cl 0.148 0.159
;
International Tables for Crystallography
(1992, Vol. C, Tables 4.2.6.8 and 6.1.1.4)
;

loop_
_geom_angle_atom_site_label_1
_geom_angle_atom_site_label_2
_geom_angle_atom_site_label_3
_geom_angle
_geom_angle_publ_flag
C(1) O(1) C(29) 106.0(3) yes
C(16) O(2) C(29) 105.6(3) yes
C(5) O(3) C(13) 108.4(3) yes
C(35) O(4) C(38) 117.8(3) yes
C(6) O(5) C(25) 117.2(3) yes
C(9) O(6) C(28) 114.8(3) yes
C(10) O(7) C(13) 107.4(3) yes
C(20) O(9) C(30) 114.7(3) yes
C(24) O(10) C(27) 117.0(3) yes
C(30) O(11) C(31) 112.3(4) yes
C(17) N(1) C(18) 123.4(3) yes
O(1) C(1) C(2) 111.2(3) yes
O(1) C(1) C(9) 108.0(3) yes
O(1) C(1) C(16) 103.4(3) yes
C(2) C(1) C(9) 108.5(3) yes
C(2) C(1) C(16) 113.5(3) yes
C(9) C(1) C(16) 112.1(3) yes
C(1) C(2) C(3) 163.1(4) yes
C(2) C(3) C(4) 167.1(4) yes
C(3) C(4) C(5) 118.8(3) yes
C(3) C(4) C(12) 128.2(4) yes
C(5) C(4) C(12) 112.8(3) yes
O(3) C(5) C(4) 112.1(3) yes
O(3) C(5) C(6) 107.8(3) yes
O(3) C(5) C(10) 105.0(3) yes
C(4) C(5) C(6) 115.0(3) yes
C(4) C(5) C(10) 101.8(3) yes
C(6) C(5) C(10) 114.7(3) yes
O(5) C(6) C(5) 105.1(3) yes
O(5) C(6) C(7) 111.0(3) yes
C(5) C(6) C(7) 111.4(3) yes
C(6) C(7) C(8) 168.2(4) yes
C(7) C(8) C(9) 157.8(4) yes
O(6) C(9) C(1) 110.7(3) yes
O(6) C(9) C(8) 118.0(3) yes
C(1) C(9) C(8) 110.8(3) yes
O(7) C(10) C(5) 103.2(3) yes
O(7) C(10) C(11) 109.1(3) yes
C(5) C(10) C(11) 107.7(3) yes
C(10) C(11) C(12) 103.2(3) yes
C(4) C(12) C(11) 112.3(4) yes
O(3) C(13) O(7) 104.2(3) yes
O(3) C(13) C(14) 110.5(3) yes
O(3) C(13) C(15) 109.5(3) yes
O(7) C(13) C(14) 111.1(3) yes
O(7) C(13) C(15) 108.3(3) yes
C(14) C(13) C(15) 112.9(4) yes
O(2) C(16) C(1) 103.2(3) yes
O(2) C(16) C(17) 108.1(3) yes
C(1) C(16) C(17) 118.2(3) yes
N(1) C(17) C(16) 110.7(3) yes
O(8) C(18) N(1) 123.3(3) yes
O(8) C(18) C(19) 122.2(3) yes
N(1) C(18) C(19) 114.5(3) yes
C(18) C(19) C(20) 115.3(3) yes
O(9) C(20) C(19) 104.9(3) yes
O(9) C(20) C(21) 108.3(3) yes
C(19) C(20) C(21) 119.9(3) yes
C(20) C(21) C(22) 118.1(3) yes
C(20) C(21) C(26) 124.8(3) yes
C(22) C(21) C(26) 116.7(3) yes
C(21) C(22) C(23) 123.1(4) yes
C(22) C(23) C(24) 120.1(4) yes
O(10) C(24) C(23) 125.5(4) yes
O(10) C(24) C(25) 115.8(3) yes
C(23) C(24) C(25) 118.7(4) yes
O(5) C(25) C(24) 121.2(3) yes
O(5) C(25) C(26) 118.3(3) yes
C(24) C(25) C(26) 120.4(3) yes
Cl(1) C(26) C(21) 121.7(3) yes
Cl(1) C(26) C(25) 117.3(3) yes
C(21) C(26) C(25) 121.0(3) yes
O(1) C(29) O(2) 104.1(3) yes
O(1) C(29) C(32) 113.5(3) yes
O(2) C(29) C(32) 108.9(3) yes
O(9) C(30) O(11) 111.9(3) yes
C(29) C(32) C(33) 122.9(3) yes
C(29) C(32) C(37) 119.9(3) yes
C(33) C(32) C(37) 117.2(3) yes
C(32) C(33) C(34) 121.4(4) yes
C(33) C(34) C(35) 120.8(4) yes
O(4) C(35) C(34) 114.8(4) yes
O(4) C(35) C(36) 125.7(4) yes
C(34) C(35) C(36) 119.4(4) yes
C(35) C(36) C(37) 119.0(4) yes
C(32) C(37) C(36) 122.1(4) yes
C(17) N(1) H(25) 119.9(4) no
C(18) N(1) H(25) 116.7(4) no
O(5) C(6) H(11) 110.2(4) no
C(5) C(6) H(11) 110.5(4) no
C(7) C(6) H(11) 108.6(4) no
O(6) C(9) H(40) 105.7(4) no
C(1) C(9) H(40) 106.1(4) no
C(8) C(9) H(40) 104.6(4) no
O(7) C(10) H(4) 112.7(4) no
C(5) C(10) H(4) 111.2(4) no
C(11) C(10) H(4) 112.5(4) no
C(10) C(11) H(2) 110.5(4) no
C(10) C(11) H(3) 112.1(4) no
C(12) C(11) H(2) 110.6(4) no
C(12) C(11) H(3) 111.0(4) no
H(2) C(11) H(3) 109.3(5) no
C(4) C(12) H(1) 123.3(5) no
C(11) C(12) H(1) 124.4(5) no
C(13) C(14) H(5) 108.1(5) no
C(13) C(14) H(6) 110.9(5) no
C(13) C(14) H(7) 109.4(5) no
H(5) C(14) H(6) 109.5(6) no
H(5) C(14) H(7) 109.3(6) no
H(6) C(14) H(7) 109.6(6) no
C(13) C(15) H(8) 110.3(5) no
C(13) C(15) H(9) 109.3(5) no
C(13) C(15) H(10) 108.8(5) no
H(8) C(15) H(9) 109.3(6) no
H(8) C(15) H(10) 109.6(6) no
H(9) C(15) H(10) 109.5(6) no
O(2) C(16) H(28) 108.8(4) no
C(1) C(16) H(28) 108.7(4) no
C(17) C(16) H(28) 109.4(4) no
N(1) C(17) H(26) 108.7(4) no
N(1) C(17) H(27) 112.0(4) no
C(16) C(17) H(26) 107.7(4) no
C(16) C(17) H(27) 109.8(4) no
H(26) C(17) H(27) 107.7(5) no
C(18) C(19) H(23) 108.8(4) no
C(18) C(19) H(24) 108.0(4) no
C(20) C(19) H(23) 108.9(4) no
C(20) C(19) H(24) 108.3(4) no
H(23) C(19) H(24) 107.2(5) no
O(9) C(20) H(17) 107.9(4) no
C(19) C(20) H(17) 107.9(4) no
C(21) C(20) H(17) 107.5(4) no
C(21) C(22) H(12) 118.7(5) no
C(23) C(22) H(12) 118.2(5) no
C(22) C(23) H(13) 119.7(5) no
C(24) C(23) H(13) 120.2(5) no
O(10) C(27) H(14) 109.6(5) no
O(10) C(27) H(15) 108.0(5) no
O(10) C(27) H(16) 110.9(5) no
H(14) C(27) H(15) 109.5(6) no
H(14) C(27) H(16) 109.3(7) no
H(15) C(27) H(16) 109.5(6) no
O(6) C(28) H(29) 108.5(5) no
O(6) C(28) H(30) 109.6(5) no
O(6) C(28) H(31) 110.2(5) no
H(29) C(28) H(30) 109.3(6) no
H(29) C(28) H(31) 109.6(6) no
H(30) C(28) H(31) 109.6(6) no
O(1) C(29) H(39) 110.4(4) no
O(2) C(29) H(39) 110.1(4) no
C(32) C(29) H(39) 109.7(4) no
O(9) C(30) H(18) 109.0(5) no
O(9) C(30) H(19) 109.1(4) no
O(11) C(30) H(18) 109.4(4) no
O(11) C(30) H(19) 109.0(5) no
H(18) C(30) H(19) 108.3(5) no
O(11) C(31) H(20) 108.1(6) no
O(11) C(31) H(21) 109.9(6) no
O(11) C(31) H(22) 110.4(6) no
H(20) C(31) H(21) 109.4(8) no
H(20) C(31) H(22) 109.4(7) no
H(21) C(31) H(22) 109.6(7) no
C(32) C(33) H(32) 120.1(5) no
C(34) C(33) H(32) 118.4(5) no
C(33) C(34) H(33) 119.3(5) no
C(35) C(34) H(33) 119.9(5) no
C(35) C(36) H(34) 120.2(5) no
C(37) C(36) H(34) 120.8(5) no
C(32) C(37) H(35) 119.6(5) no
C(36) C(37) H(35) 118.3(5) no
O(4) C(38) H(36) 109.9(5) no
O(4) C(38) H(37) 108.6(5) no
O(4) C(38) H(38) 109.8(5) no
H(36) C(38) H(37) 109.6(6) no
H(36) C(38) H(38) 109.3(7) no
H(37) C(38) H(38) 109.6(6) no

loop_
_geom_bond_atom_site_label_1
_geom_bond_atom_site_label_2
_geom_bond_distance
_geom_bond_publ_flag
Cl(1) C(26) 1.732(4) yes
O(1) C(1) 1.449(5) yes
O(1) C(29) 1.423(5) yes
O(2) C(16) 1.424(5) yes
O(2) C(29) 1.427(5) yes
O(3) C(5) 1.435(5) yes
O(3) C(13) 1.466(5) yes
O(4) C(35) 1.381(6) yes
O(4) C(38) 1.429(6) yes
O(5) C(6) 1.469(5) yes
O(5) C(25) 1.400(4) yes
O(6) C(9) 1.395(5) yes
O(6) C(28) 1.420(6) yes
O(7) C(10) 1.426(5) yes
O(7) C(13) 1.438(5) yes
O(8) C(18) 1.245(5) yes
O(9) C(20) 1.469(5) yes
O(9) C(30) 1.419(5) yes
O(10) C(24) 1.362(5) yes
O(10) C(27) 1.440(6) yes
O(11) C(30) 1.398(6) yes
O(11) C(31) 1.438(7) yes
N(1) C(17) 1.462(5) yes
N(1) C(18) 1.360(5) yes
C(1) C(2) 1.456(6) yes
C(1) C(9) 1.626(6) yes
C(1) C(16) 1.584(6) yes
C(2) C(3) 1.203(6) yes
C(3) C(4) 1.437(6) yes
C(4) C(5) 1.519(6) yes
C(4) C(12) 1.344(6) yes
C(5) C(6) 1.547(6) yes
C(5) C(10) 1.564(6) yes
C(6) C(7) 1.469(6) yes
C(7) C(8) 1.189(6) yes
C(8) C(9) 1.485(6) yes
C(10) C(11) 1.538(6) yes
C(11) C(12) 1.504(6) yes
C(13) C(14) 1.485(6) yes
C(13) C(15) 1.509(6) yes
C(16) C(17) 1.518(6) yes
C(18) C(19) 1.532(5) yes
C(19) C(20) 1.525(6) yes
C(20) C(21) 1.527(6) yes
C(21) C(22) 1.380(6) yes
C(21) C(26) 1.417(5) yes
C(22) C(23) 1.391(6) yes
C(23) C(24) 1.398(6) yes
C(24) C(25) 1.390(5) yes
C(25) C(26) 1.412(5) yes
C(29) C(32) 1.489(6) yes
C(32) C(33) 1.397(6) yes
C(32) C(37) 1.407(6) yes
C(33) C(34) 1.375(6) yes
C(34) C(35) 1.398(7) yes
C(35) C(36) 1.394(6) yes
C(36) C(37) 1.395(6) yes
N(1) H(25) 0.886(4) no
C(6) H(11) 1.004(6) no
C(9) H(40) 1.003(7) no
C(10) H(4) 1.004(6) no
C(11) H(2) 0.997(6) no
C(11) H(3) 0.993(6) no
C(12) H(1) 0.954(6) no
C(14) H(5) 0.983(7) no
C(14) H(6) 0.985(6) no
C(14) H(7) 0.985(7) no
C(15) H(8) 0.986(7) no
C(15) H(9) 0.984(7) no
C(15) H(10) 0.985(7) no
C(16) H(28) 1.006(6) no
C(17) H(26) 0.994(6) no
C(17) H(27) 0.996(6) no
C(19) H(23) 0.994(6) no
C(19) H(24) 0.997(6) no
C(20) H(17) 1.006(6) no
C(22) H(12) 0.955(6) no
C(23) H(13) 0.955(6) no
C(27) H(14) 0.985(8) no
C(27) H(15) 0.984(7) no
C(27) H(16) 0.984(8) no
C(28) H(29) 0.984(7) no
C(28) H(30) 0.984(7) no
C(28) H(31) 0.986(7) no
C(29) H(39) 1.007(6) no
C(30) H(18) 0.995(6) no
C(30) H(19) 0.995(7) no
C(31) H(20) 0.983(9) no
C(31) H(21) 0.984(8) no
C(31) H(22) 0.986(8) no
C(33) H(32) 0.954(6) no
C(34) H(33) 0.956(7) no
C(36) H(34) 0.954(6) no
C(37) H(35) 0.956(6) no
C(38) H(36) 0.984(7) no
C(38) H(37) 0.986(7) no
C(38) H(38) 0.984(7) no
